data_7225966
loop_
_publ_author_name
'Todd, Angela D.K.'
'McClennan, William L.'
'Masuda, Jason Douglas'

_publ_section_title
;
 Organoaluminum(III) complexes of the
 bis-N,N&#x2019;-(2,6-diisopropylphenyl)imidazolin-2-imine ligand
;
_journal_name_full 'RSC Adv.'
_journal_paper_doi 10.1039/C6RA15507C
_journal_year 2016
_chemical_formula_sum 'C58 H84 Al2 N6'
_chemical_formula_weight 919.27
_space_group_crystal_system triclinic
_space_group_IT_number 2
_space_group_name_Hall '-P 1'
_space_group_name_H-M_alt 'P -1'
_symmetry_space_group_name_Hall '-P 1'
_symmetry_space_group_name_H-M 'P -1'
_atom_sites_solution_hydrogens geom
_audit_creation_method SHELXL-2014/7
_audit_update_record
;
2016-05-11 deposited with the CCDC.
2016-07-18 downloaded from the CCDC.
;
_cell_angle_alpha 62.143(2)
_cell_angle_beta 75.811(2)
_cell_angle_gamma 89.463(2)
_cell_formula_units_Z 4
_cell_length_a 12.064(2)
_cell_length_b 22.957(4)
_cell_length_c 24.196(4)
_cell_measurement_reflns_used 9320
_cell_measurement_temperature 125(2)
_cell_measurement_theta_max 27.78
_cell_measurement_theta_min 2.49
_cell_volume 5700.5(17)
_computing_structure_refinement 'SHELXL-2014/7 (Sheldrick, 2014)'
_diffrn_ambient_temperature 125(2)
_diffrn_measured_fraction_theta_full 0.999
_diffrn_measured_fraction_theta_max 0.969
_diffrn_measurement_device_type 'Siemens/Bruker APEXII'
_diffrn_radiation_type MoK\a
_diffrn_radiation_wavelength 0.71073
_diffrn_reflns_av_R_equivalents 0.0496
_diffrn_reflns_av_unetI/netI 0.0634
_diffrn_reflns_Laue_measured_fraction_full 0.999
_diffrn_reflns_Laue_measured_fraction_max 0.969
_diffrn_reflns_limit_h_max 14
_diffrn_reflns_limit_h_min -14
_diffrn_reflns_limit_k_max 27
_diffrn_reflns_limit_k_min -27
_diffrn_reflns_limit_l_max 28
_diffrn_reflns_limit_l_min -28
_diffrn_reflns_number 55016
_diffrn_reflns_point_group_measured_fraction_full 0.999
_diffrn_reflns_point_group_measured_fraction_max 0.969
_diffrn_reflns_theta_full 24.999
_diffrn_reflns_theta_max 24.999
_diffrn_reflns_theta_min 1.900
_exptl_absorpt_coefficient_mu 0.091
_exptl_absorpt_correction_T_max 0.7457
_exptl_absorpt_correction_T_min 0.6363
_exptl_absorpt_correction_type multi-scan
_exptl_absorpt_process_details '(SADABS, Bruker, 2008)'
_exptl_crystal_colour colourless
_exptl_crystal_density_diffrn 1.071
_exptl_crystal_description irregular
_exptl_crystal_F_000 2000
_exptl_crystal_size_max 0.300
_exptl_crystal_size_mid 0.240
_exptl_crystal_size_min 0.200
_refine_diff_density_max 0.596
_refine_diff_density_min -0.470
_refine_diff_density_rms 0.057
_refine_ls_extinction_method none
_refine_ls_goodness_of_fit_ref 1.112
_refine_ls_hydrogen_treatment constr
_refine_ls_matrix_type full
_refine_ls_number_parameters 1230
_refine_ls_number_reflns 19990
_refine_ls_number_restraints 0
_refine_ls_restrained_S_all 1.112
_refine_ls_R_factor_all 0.0917
_refine_ls_R_factor_gt 0.0641
_refine_ls_shift/su_max 0.013
_refine_ls_shift/su_mean 0.002
_refine_ls_structure_factor_coef Fsqd
_refine_ls_weighting_details 'w=1/[\s^2^(Fo^2^)+(0.0927P)^2^+2.4094P] where P=(Fo^2^+2Fc^2^)/3'
_refine_ls_weighting_scheme calc
_refine_ls_wR_factor_gt 0.1718
_refine_ls_wR_factor_ref 0.1927
_reflns_Friedel_coverage 0.000
_reflns_number_gt 14473
_reflns_number_total 19990
_reflns_threshold_expression 'I > 2\s(I)'
_cod_data_source_file c6ra15507c2.cif
_cod_data_source_block BM105_0m
_cod_original_cell_volume 5700.7(17)
_cod_database_code 7225966
_shelx_shelxl_version_number 2014/7
_shelx_space_group_comment
;
The symmetry employed for this shelxl refinement is uniquely defined
by the following loop, which should always be used as a source of
symmetry information in preference to the above space-group names.
They are only intended as comments.
;
_shelx_estimated_absorpt_t_min 0.973
_shelx_estimated_absorpt_t_max 0.982

loop_
_space_group_symop_operation_xyz
'x, y, z'
'-x, -y, -z'

loop_
_atom_site_label
_atom_site_type_symbol
_atom_site_fract_x
_atom_site_fract_y
_atom_site_fract_z
_atom_site_U_iso_or_equiv
_atom_site_adp_type
_atom_site_occupancy
_atom_site_site_symmetry_order
_atom_site_calc_flag
_atom_site_refinement_flags_posn
_atom_site_refinement_flags_adp
Al1 Al 0.94108(8) 0.64871(4) 0.18508(4) 0.0249(2) Uani 1 1 d . .
Al2 Al 0.81633(8) 0.61828(4) 0.31096(4) 0.0252(2) Uani 1 1 d . .
Al3 Al 0.39501(8) 0.11549(4) 0.31588(4) 0.0248(2) Uani 1 1 d . .
Al4 Al 0.37813(9) 0.14456(4) 0.19278(4) 0.0270(2) Uani 1 1 d . .
N1 N 0.9638(2) 0.77919(12) 0.25868(11) 0.0259(6) Uani 1 1 d . .
N2 N 0.9540(2) 0.81310(12) 0.15908(11) 0.0266(6) Uani 1 1 d . .
N3 N 0.9045(2) 0.69531(11) 0.23433(11) 0.0228(5) Uani 1 1 d . .
N4 N 0.7303(2) 0.46915(12) 0.30747(12) 0.0239(6) Uani 1 1 d . .
N5 N 0.9038(2) 0.47531(12) 0.24833(12) 0.0242(6) Uani 1 1 d . .
N6 N 0.8567(2) 0.57110(12) 0.26247(11) 0.0230(5) Uani 1 1 d . .
N7 N 0.4946(2) -0.03209(12) 0.30608(11) 0.0233(5) Uani 1 1 d . .
N8 N 0.3790(2) -0.02400(12) 0.24643(11) 0.0232(5) Uani 1 1 d . .
N9 N 0.3975(2) 0.06711(12) 0.26887(11) 0.0235(5) Uani 1 1 d . .
N10 N 0.2857(2) 0.27706(12) 0.26299(11) 0.0271(6) Uani 1 1 d . .
N11 N 0.3878(2) 0.30824(12) 0.16334(12) 0.0284(6) Uani 1 1 d . .
N12 N 0.3729(2) 0.19191(12) 0.24081(12) 0.0243(6) Uani 1 1 d . .
C1 C 0.9367(2) 0.75559(14) 0.21932(13) 0.0212(6) Uani 1 1 d . .
C2 C 0.9973(3) 0.84733(15) 0.22340(15) 0.0321(8) Uani 1 1 d . .
H2 H 1.0205 0.8744 0.2396 0.039 Uiso 1 1 calc R U
C3 C 0.9913(3) 0.86806(15) 0.16304(15) 0.0326(8) Uani 1 1 d . .
H3 H 1.0092 0.9125 0.1286 0.039 Uiso 1 1 calc R U
C4 C 0.9851(3) 0.74078(15) 0.32157(14) 0.0294(7) Uani 1 1 d . .
C5 C 1.0927(3) 0.71740(16) 0.32349(17) 0.0357(8) Uani 1 1 d . .
C6 C 1.1170(4) 0.68697(19) 0.38351(19) 0.0489(10) Uani 1 1 d . .
H6 H 1.1888 0.6703 0.3866 0.059 Uiso 1 1 calc R U
C7 C 1.0390(4) 0.6809(2) 0.43783(19) 0.0540(11) Uani 1 1 d . .
H7 H 1.0576 0.6597 0.4782 0.065 Uiso 1 1 calc R U
C8 C 0.9339(4) 0.70461(19) 0.43561(17) 0.0483(10) Uani 1 1 d . .
H8 H 0.8815 0.6998 0.4743 0.058 Uiso 1 1 calc R U
C9 C 0.9032(3) 0.73603(16) 0.37633(15) 0.0339(8) Uani 1 1 d . .
C10 C 1.1829(3) 0.72734(17) 0.26262(18) 0.0398(8) Uani 1 1 d . .
H10 H 1.1427 0.7346 0.2288 0.048 Uiso 1 1 calc R U
C11 C 1.2504(4) 0.6686(2) 0.2727(2) 0.0645(12) Uani 1 1 d . .
H11A H 1.2969 0.6634 0.3024 0.097 Uiso 1 1 calc R U
H11B H 1.3011 0.6764 0.2309 0.097 Uiso 1 1 calc R U
H11C H 1.1968 0.6282 0.2915 0.097 Uiso 1 1 calc R U
C12 C 1.2672(4) 0.7893(2) 0.2369(2) 0.0654(13) Uani 1 1 d . .
H12A H 1.2244 0.8276 0.2297 0.098 Uiso 1 1 calc R U
H12B H 1.3215 0.7975 0.1959 0.098 Uiso 1 1 calc R U
H12C H 1.3096 0.7826 0.2687 0.098 Uiso 1 1 calc R U
C13 C 0.7902(3) 0.76460(17) 0.37220(16) 0.0388(9) Uani 1 1 d . .
H13 H 0.7756 0.7713 0.3308 0.047 Uiso 1 1 calc R U
C14 C 0.7974(3) 0.83248(18) 0.36974(19) 0.0452(9) Uani 1 1 d . .
H14A H 0.8190 0.8280 0.4079 0.068 Uiso 1 1 calc R U
H14B H 0.7223 0.8491 0.3695 0.068 Uiso 1 1 calc R U
H14C H 0.8555 0.8638 0.3302 0.068 Uiso 1 1 calc R U
C15 C 0.6883(4) 0.7179(2) 0.4285(2) 0.0614(13) Uani 1 1 d . .
H15A H 0.6898 0.6733 0.4328 0.092 Uiso 1 1 calc R U
H15B H 0.6160 0.7344 0.4196 0.092 Uiso 1 1 calc R U
H15C H 0.6941 0.7162 0.4689 0.092 Uiso 1 1 calc R U
C16 C 0.9274(3) 0.82082(14) 0.10115(14) 0.0278(7) Uani 1 1 d . .
C17 C 0.8117(3) 0.81672(15) 0.10085(17) 0.0353(8) Uani 1 1 d . .
C18 C 0.7904(4) 0.82751(18) 0.0425(2) 0.0494(10) Uani 1 1 d . .
H18 H 0.7131 0.8243 0.0406 0.059 Uiso 1 1 calc R U
C19 C 0.8792(4) 0.84267(18) -0.01205(19) 0.0538(11) Uani 1 1 d . .
H19 H 0.8625 0.8490 -0.0508 0.065 Uiso 1 1 calc R U
C20 C 0.9915(4) 0.84864(18) -0.01088(17) 0.0480(10) Uani 1 1 d . .
H20 H 1.0515 0.8605 -0.0494 0.058 Uiso 1 1 calc R U
C21 C 1.0196(3) 0.83767(16) 0.04555(15) 0.0355(8) Uani 1 1 d . .
C22 C 0.7154(3) 0.80345(19) 0.1603(2) 0.0480(10) Uani 1 1 d . .
H22 H 0.7345 0.7672 0.1991 0.058 Uiso 1 1 calc R U
C23 C 0.7031(4) 0.8642(3) 0.1702(3) 0.0866(18) Uani 1 1 d . .
H23A H 0.7747 0.8768 0.1765 0.130 Uiso 1 1 calc R U
H23B H 0.6393 0.8539 0.2087 0.130 Uiso 1 1 calc R U
H23C H 0.6874 0.9011 0.1320 0.130 Uiso 1 1 calc R U
C24 C 0.5978(4) 0.7806(2) 0.1580(3) 0.0686(14) Uani 1 1 d . .
H24A H 0.5696 0.8183 0.1260 0.103 Uiso 1 1 calc R U
H24B H 0.5427 0.7635 0.2009 0.103 Uiso 1 1 calc R U
H24C H 0.6062 0.7456 0.1455 0.103 Uiso 1 1 calc R U
C25 C 1.1446(3) 0.84710(19) 0.04349(17) 0.0461(9) Uani 1 1 d . .
H25 H 1.1499 0.8274 0.0892 0.055 Uiso 1 1 calc R U
C26 C 1.1894(4) 0.9214(2) 0.0087(2) 0.0609(12) Uani 1 1 d . .
H26A H 1.1843 0.9419 -0.0362 0.091 Uiso 1 1 calc R U
H26B H 1.2699 0.9268 0.0088 0.091 Uiso 1 1 calc R U
H26C H 1.1427 0.9430 0.0314 0.091 Uiso 1 1 calc R U
C27 C 1.2216(4) 0.8124(3) 0.0103(2) 0.0715(14) Uani 1 1 d . .
H27A H 1.1844 0.7675 0.0265 0.107 Uiso 1 1 calc R U
H27B H 1.2963 0.8096 0.0201 0.107 Uiso 1 1 calc R U
H27C H 1.2333 0.8378 -0.0368 0.107 Uiso 1 1 calc R U
C28 C 0.8322(2) 0.51137(14) 0.27219(13) 0.0211(6) Uani 1 1 d . .
C29 C 0.7403(3) 0.40999(15) 0.30376(16) 0.0311(7) Uani 1 1 d . .
H29 H 0.6817 0.3735 0.3235 0.037 Uiso 1 1 calc R U
C30 C 0.8451(3) 0.41372(15) 0.26814(15) 0.0297(7) Uani 1 1 d . .
H30 H 0.8750 0.3805 0.2579 0.036 Uiso 1 1 calc R U
C31 C 0.6214(3) 0.48047(14) 0.33979(14) 0.0247(7) Uani 1 1 d . .
C32 C 0.5904(3) 0.44965(15) 0.40809(15) 0.0275(7) Uani 1 1 d . .
C33 C 0.4790(3) 0.45335(16) 0.43933(16) 0.0323(8) Uani 1 1 d . .
H33 H 0.4551 0.4332 0.4854 0.039 Uiso 1 1 calc R U
C34 C 0.4030(3) 0.48595(17) 0.40396(17) 0.0349(8) Uani 1 1 d . .
H34 H 0.3265 0.4866 0.4260 0.042 Uiso 1 1 calc R U
C35 C 0.4371(3) 0.51767(16) 0.33666(16) 0.0316(7) Uani 1 1 d . .
H35 H 0.3847 0.5414 0.3131 0.038 Uiso 1 1 calc R U
C36 C 0.5468(3) 0.51523(14) 0.30319(15) 0.0267(7) Uani 1 1 d . .
C37 C 0.6742(3) 0.41347(15) 0.44735(15) 0.0316(7) Uani 1 1 d . .
H37 H 0.7539 0.4292 0.4174 0.038 Uiso 1 1 calc R U
C38 C 0.6528(4) 0.33797(17) 0.47462(19) 0.0488(10) Uani 1 1 d . .
H38A H 0.5747 0.3213 0.5037 0.073 Uiso 1 1 calc R U
H38B H 0.7088 0.3165 0.4989 0.073 Uiso 1 1 calc R U
H38C H 0.6614 0.3279 0.4387 0.073 Uiso 1 1 calc R U
C39 C 0.6689(3) 0.42995(19) 0.50262(16) 0.0425(9) Uani 1 1 d . .
H39A H 0.6762 0.4782 0.4852 0.064 Uiso 1 1 calc R U
H39B H 0.7320 0.4122 0.5221 0.064 Uiso 1 1 calc R U
H39C H 0.5951 0.4099 0.5357 0.064 Uiso 1 1 calc R U
C40 C 0.5853(3) 0.55018(16) 0.22871(15) 0.0318(7) Uani 1 1 d . .
H40 H 0.6675 0.5697 0.2146 0.038 Uiso 1 1 calc R U
C41 C 0.5155(3) 0.60715(17) 0.19732(17) 0.0387(8) Uani 1 1 d . .
H41A H 0.4372 0.5888 0.2043 0.058 Uiso 1 1 calc R U
H41B H 0.5526 0.6328 0.1506 0.058 Uiso 1 1 calc R U
H41C H 0.5120 0.6362 0.2171 0.058 Uiso 1 1 calc R U
C42 C 0.5802(4) 0.50173(19) 0.20254(17) 0.0503(10) Uani 1 1 d . .
H42A H 0.6277 0.4664 0.2207 0.075 Uiso 1 1 calc R U
H42B H 0.6093 0.5254 0.1551 0.075 Uiso 1 1 calc R U
H42C H 0.5003 0.4822 0.2150 0.075 Uiso 1 1 calc R U
C43 C 1.0269(3) 0.48929(14) 0.22122(15) 0.0245(7) Uani 1 1 d . .
C44 C 1.0718(3) 0.50742(14) 0.15499(15) 0.0270(7) Uani 1 1 d . .
C45 C 1.1919(3) 0.51713(15) 0.13113(16) 0.0314(7) Uani 1 1 d . .
H45 H 1.2258 0.5282 0.0871 0.038 Uiso 1 1 calc R U
C46 C 1.2622(3) 0.51084(15) 0.17047(16) 0.0310(7) Uani 1 1 d . .
H46 H 1.3434 0.5195 0.1526 0.037 Uiso 1 1 calc R U
C47 C 1.2155(3) 0.49200(14) 0.23562(15) 0.0282(7) Uani 1 1 d . .
H47 H 1.2651 0.4880 0.2619 0.034 Uiso 1 1 calc R U
C48 C 1.0967(3) 0.47894(14) 0.26290(15) 0.0259(7) Uani 1 1 d . .
C49 C 0.9958(3) 0.51498(16) 0.11128(15) 0.0336(8) Uani 1 1 d . .
H49 H 0.9163 0.5191 0.1328 0.040 Uiso 1 1 calc R U
C50 C 1.0369(3) 0.57714(18) 0.04436(16) 0.0413(9) Uani 1 1 d . .
H50A H 1.0448 0.6163 0.0501 0.062 Uiso 1 1 calc R U
H50B H 0.9805 0.5825 0.0198 0.062 Uiso 1 1 calc R U
H50C H 1.1116 0.5722 0.0206 0.062 Uiso 1 1 calc R U
C51 C 0.9895(4) 0.45319(19) 0.10261(19) 0.0497(10) Uani 1 1 d . .
H51A H 1.0672 0.4466 0.0839 0.075 Uiso 1 1 calc R U
H51B H 0.9415 0.4592 0.0734 0.075 Uiso 1 1 calc R U
H51C H 0.9557 0.4143 0.1449 0.075 Uiso 1 1 calc R U
C52 C 1.0446(3) 0.45003(15) 0.33608(15) 0.0294(7) Uani 1 1 d . .
H52 H 0.9678 0.4660 0.3434 0.035 Uiso 1 1 calc R U
C53 C 1.1174(3) 0.47004(18) 0.36935(17) 0.0410(9) Uani 1 1 d . .
H53A H 1.1868 0.4474 0.3705 0.062 Uiso 1 1 calc R U
H53B H 1.0725 0.4574 0.4138 0.062 Uiso 1 1 calc R U
H53C H 1.1397 0.5182 0.3451 0.062 Uiso 1 1 calc R U
C54 C 1.0257(4) 0.37366(17) 0.36792(16) 0.0447(9) Uani 1 1 d . .
H54A H 0.9753 0.3606 0.3484 0.067 Uiso 1 1 calc R U
H54B H 0.9896 0.3550 0.4146 0.067 Uiso 1 1 calc R U
H54C H 1.1000 0.3569 0.3610 0.067 Uiso 1 1 calc R U
C55 C 1.1112(3) 0.65672(16) 0.15727(17) 0.0368(8) Uani 1 1 d . .
H55A H 1.1391 0.6240 0.1931 0.055 Uiso 1 1 calc R U
H55B H 1.1435 0.7015 0.1449 0.055 Uiso 1 1 calc R U
H55C H 1.1353 0.6487 0.1199 0.055 Uiso 1 1 calc R U
C56 C 0.8585(3) 0.66330(16) 0.11920(15) 0.0329(8) Uani 1 1 d . .
H56A H 0.8490 0.6222 0.1170 0.049 Uiso 1 1 calc R U
H56B H 0.9031 0.6985 0.0767 0.049 Uiso 1 1 calc R U
H56C H 0.7827 0.6764 0.1313 0.049 Uiso 1 1 calc R U
C57 C 0.8791(3) 0.57592(16) 0.38701(16) 0.0409(9) Uani 1 1 d . .
H57A H 0.8644 0.5275 0.4065 0.061 Uiso 1 1 calc R U
H57B H 0.8417 0.5897 0.4191 0.061 Uiso 1 1 calc R U
H57C H 0.9623 0.5895 0.3732 0.061 Uiso 1 1 calc R U
C58 C 0.6554(3) 0.63864(17) 0.32735(18) 0.0395(9) Uani 1 1 d . .
H58A H 0.6252 0.6453 0.2910 0.059 Uiso 1 1 calc R U
H58B H 0.6535 0.6791 0.3316 0.059 Uiso 1 1 calc R U
H58C H 0.6081 0.6016 0.3676 0.059 Uiso 1 1 calc R U
C59 C 0.4218(2) 0.00998(14) 0.27389(14) 0.0223(6) Uani 1 1 d . .
C60 C 0.4973(3) -0.08824(15) 0.29734(15) 0.0277(7) Uani 1 1 d . .
H60 H 0.5414 -0.1237 0.3144 0.033 Uiso 1 1 calc R U
C61 C 0.4277(3) -0.08316(14) 0.26123(15) 0.0265(7) Uani 1 1 d . .
H61 H 0.4133 -0.1144 0.2477 0.032 Uiso 1 1 calc R U
C62 C 0.5656(3) -0.02352(15) 0.34265(15) 0.0250(7) Uani 1 1 d . .
C63 C 0.5234(3) -0.05539(14) 0.41061(15) 0.0276(7) Uani 1 1 d . .
C64 C 0.5998(3) -0.05414(16) 0.44523(16) 0.0323(8) Uani 1 1 d . .
H64 H 0.5742 -0.0749 0.4913 0.039 Uiso 1 1 calc R U
C65 C 0.7105(3) -0.02377(17) 0.41425(17) 0.0356(8) Uani 1 1 d . .
H65 H 0.7614 -0.0250 0.4390 0.043 Uiso 1 1 calc R U
C66 C 0.7491(3) 0.00897(16) 0.34679(16) 0.0318(7) Uani 1 1 d . .
H66 H 0.8257 0.0307 0.3260 0.038 Uiso 1 1 calc R U
C67 C 0.6769(3) 0.01024(15) 0.30938(15) 0.0270(7) Uani 1 1 d . .
C68 C 0.4009(3) -0.08967(15) 0.44511(15) 0.0318(7) Uani 1 1 d . .
H68 H 0.3523 -0.0666 0.4149 0.038 Uiso 1 1 calc R U
C69 C 0.3910(3) -0.16283(16) 0.46127(17) 0.0409(9) Uani 1 1 d . .
H69A H 0.4137 -0.1657 0.4209 0.061 Uiso 1 1 calc R U
H69B H 0.3112 -0.1833 0.4847 0.061 Uiso 1 1 calc R U
H69C H 0.4419 -0.1862 0.4885 0.061 Uiso 1 1 calc R U
C70 C 0.3501(3) -0.08498(19) 0.50748(16) 0.0431(9) Uani 1 1 d . .
H70A H 0.3829 -0.1161 0.5419 0.065 Uiso 1 1 calc R U
H70B H 0.2663 -0.0962 0.5211 0.065 Uiso 1 1 calc R U
H70C H 0.3688 -0.0397 0.4992 0.065 Uiso 1 1 calc R U
C71 C 0.7175(3) 0.04673(16) 0.23559(16) 0.0339(8) Uani 1 1 d . .
H71 H 0.6504 0.0669 0.2195 0.041 Uiso 1 1 calc R U
C72 C 0.7563(3) -0.00006(19) 0.20712(18) 0.0435(9) Uani 1 1 d . .
H72A H 0.8154 -0.0251 0.2264 0.065 Uiso 1 1 calc R U
H72B H 0.7882 0.0261 0.1599 0.065 Uiso 1 1 calc R U
H72C H 0.6901 -0.0310 0.2169 0.065 Uiso 1 1 calc R U
C73 C 0.8145(3) 0.10331(17) 0.20832(17) 0.0414(9) Uani 1 1 d . .
H73A H 0.7965 0.1289 0.2317 0.062 Uiso 1 1 calc R U
H73B H 0.8220 0.1324 0.1620 0.062 Uiso 1 1 calc R U
H73C H 0.8870 0.0848 0.2138 0.062 Uiso 1 1 calc R U
C74 C 0.2809(3) -0.01117(14) 0.22067(14) 0.0231(6) Uani 1 1 d . .
C75 C 0.2971(3) 0.00738(14) 0.15470(14) 0.0245(7) Uani 1 1 d . .
C76 C 0.1991(3) 0.01574(15) 0.13179(15) 0.0283(7) Uani 1 1 d . .
H76 H 0.2073 0.0278 0.0876 0.034 Uiso 1 1 calc R U
C77 C 0.0906(3) 0.00677(15) 0.17243(16) 0.0313(7) Uani 1 1 d . .
H77 H 0.0252 0.0138 0.1559 0.038 Uiso 1 1 calc R U
C78 C 0.0772(3) -0.01257(15) 0.23778(15) 0.0284(7) Uani 1 1 d . .
H78 H 0.0023 -0.0182 0.2652 0.034 Uiso 1 1 calc R U
C79 C 0.1701(3) -0.02370(14) 0.26352(14) 0.0251(7) Uani 1 1 d . .
C80 C 0.4154(3) 0.01782(15) 0.10880(15) 0.0297(7) Uani 1 1 d . .
H80 H 0.4748 0.0215 0.1298 0.036 Uiso 1 1 calc R U
C81 C 0.4324(3) 0.08191(17) 0.04380(16) 0.0394(8) Uani 1 1 d . .
H81A H 0.3824 0.0768 0.0196 0.059 Uiso 1 1 calc R U
H81B H 0.5130 0.0907 0.0183 0.059 Uiso 1 1 calc R U
H81C H 0.4126 0.1191 0.0521 0.059 Uiso 1 1 calc R U
C82 C 0.4346(3) -0.04128(18) 0.09557(17) 0.0424(9) Uani 1 1 d . .
H82A H 0.4270 -0.0820 0.1367 0.064 Uiso 1 1 calc R U
H82B H 0.5120 -0.0339 0.0667 0.064 Uiso 1 1 calc R U
H82C H 0.3772 -0.0456 0.0748 0.064 Uiso 1 1 calc R U
C83 C 0.1538(3) -0.05137(16) 0.33619(15) 0.0306(7) Uani 1 1 d . .
H83 H 0.2219 -0.0326 0.3420 0.037 Uiso 1 1 calc R U
C84 C 0.1518(3) -0.12738(17) 0.36877(17) 0.0436(9) Uani 1 1 d . .
H84A H 0.0839 -0.1472 0.3653 0.065 Uiso 1 1 calc R U
H84B H 0.1485 -0.1447 0.4147 0.065 Uiso 1 1 calc R U
H84C H 0.2216 -0.1387 0.3470 0.065 Uiso 1 1 calc R U
C85 C 0.0457(3) -0.03329(18) 0.36993(17) 0.0415(9) Uani 1 1 d . .
H85A H 0.0426 0.0146 0.3457 0.062 Uiso 1 1 calc R U
H85B H 0.0477 -0.0453 0.4142 0.062 Uiso 1 1 calc R U
H85C H -0.0226 -0.0575 0.3716 0.062 Uiso 1 1 calc R U
C86 C 0.3516(3) 0.25241(14) 0.22429(14) 0.0232(6) Uani 1 1 d . .
C87 C 0.2819(3) 0.34466(15) 0.22594(15) 0.0334(8) Uani 1 1 d . .
H87 H 0.2419 0.3724 0.2413 0.040 Uiso 1 1 calc R U
C88 C 0.3432(3) 0.36377(16) 0.16585(15) 0.0344(8) Uani 1 1 d . .
H88 H 0.3550 0.4075 0.1304 0.041 Uiso 1 1 calc R U
C89 C 0.2213(3) 0.24178(14) 0.33026(15) 0.0282(7) Uani 1 1 d . .
C90 C 0.2700(3) 0.24513(15) 0.37623(15) 0.0315(7) Uani 1 1 d . .
C91 C 0.2014(4) 0.21758(18) 0.44018(17) 0.0453(9) Uani 1 1 d . .
H91 H 0.2316 0.2188 0.4724 0.054 Uiso 1 1 calc R U
C92 C 0.0922(4) 0.1891(2) 0.45673(19) 0.0553(11) Uani 1 1 d . .
H92 H 0.0466 0.1717 0.5004 0.066 Uiso 1 1 calc R U
C93 C 0.0460(3) 0.18463(18) 0.4124(2) 0.0528(11) Uani 1 1 d . .
H93 H -0.0301 0.1632 0.4260 0.063 Uiso 1 1 calc R U
C94 C 0.1103(3) 0.21170(16) 0.34640(18) 0.0373(8) Uani 1 1 d . .
C95 C 0.3880(3) 0.27960(16) 0.35888(16) 0.0346(8) Uani 1 1 d . .
H95 H 0.4315 0.2843 0.3158 0.041 Uiso 1 1 calc R U
C96 C 0.3818(4) 0.34965(18) 0.3511(2) 0.0535(11) Uani 1 1 d . .
H96A H 0.3431 0.3753 0.3175 0.080 Uiso 1 1 calc R U
H96B H 0.4599 0.3717 0.3385 0.080 Uiso 1 1 calc R U
H96C H 0.3384 0.3468 0.3925 0.080 Uiso 1 1 calc R U
C97 C 0.4573(4) 0.2417(2) 0.40723(19) 0.0479(10) Uani 1 1 d . .
H97A H 0.4258 0.2441 0.4474 0.072 Uiso 1 1 calc R U
H97B H 0.5380 0.2615 0.3884 0.072 Uiso 1 1 calc R U
H97C H 0.4524 0.1951 0.4169 0.072 Uiso 1 1 calc R U
C98 C 0.0603(3) 0.20923(19) 0.2959(2) 0.0511(10) Uani 1 1 d . .
H98 H 0.1251 0.2081 0.2617 0.061 Uiso 1 1 calc R U
C99 C 0.0023(5) 0.2716(2) 0.2632(3) 0.0746(15) Uani 1 1 d . .
H99A H -0.0605 0.2744 0.2960 0.112 Uiso 1 1 calc R U
H99B H -0.0287 0.2692 0.2304 0.112 Uiso 1 1 calc R U
H99C H 0.0591 0.3111 0.2424 0.112 Uiso 1 1 calc R U
C100 C -0.0271(4) 0.1478(2) 0.3235(3) 0.0755(15) Uani 1 1 d . .
H10A H 0.0049 0.1081 0.3500 0.113 Uiso 1 1 calc R U
H10B H -0.0439 0.1438 0.2877 0.113 Uiso 1 1 calc R U
H10C H -0.0984 0.1522 0.3505 0.113 Uiso 1 1 calc R U
C101 C 0.4721(3) 0.31483(15) 0.10587(15) 0.0309(7) Uani 1 1 d . .
C102 C 0.5879(3) 0.31296(16) 0.10553(17) 0.0378(8) Uani 1 1 d . .
C103 C 0.6659(3) 0.32311(17) 0.0477(2) 0.0511(11) Uani 1 1 d . .
H103 H 0.7454 0.3210 0.0456 0.061 Uiso 1 1 calc R U
C104 C 0.6297(4) 0.33628(18) -0.0069(2) 0.0573(12) Uani 1 1 d . .
H104 H 0.6844 0.3429 -0.0457 0.069 Uiso 1 1 calc R U
C105 C 0.5168(4) 0.33965(18) -0.00509(18) 0.0505(11) Uani 1 1 d . .
H105 H 0.4938 0.3492 -0.0430 0.061 Uiso 1 1 calc R U
C106 C 0.4333(3) 0.32945(17) 0.05091(16) 0.0394(9) Uani 1 1 d . .
C107 C 0.6279(3) 0.30222(18) 0.1640(2) 0.0479(10) Uani 1 1 d . .
H107 H 0.5706 0.2678 0.2037 0.057 Uiso 1 1 calc R U
C108 C 0.7457(4) 0.2771(2) 0.1635(3) 0.0746(15) Uani 1 1 d . .
H10D H 0.7475 0.2400 0.1540 0.112 Uiso 1 1 calc R U
H10E H 0.7595 0.2621 0.2061 0.112 Uiso 1 1 calc R U
H10F H 0.8057 0.3131 0.1301 0.112 Uiso 1 1 calc R U
C109 C 0.6296(5) 0.3660(2) 0.1693(3) 0.0776(15) Uani 1 1 d . .
H10G H 0.6788 0.4020 0.1289 0.116 Uiso 1 1 calc R U
H10H H 0.6599 0.3590 0.2057 0.116 Uiso 1 1 calc R U
H10I H 0.5511 0.3778 0.1767 0.116 Uiso 1 1 calc R U
C110 C 0.3099(4) 0.3358(2) 0.04906(18) 0.0502(10) Uani 1 1 d . .
H110 H 0.2610 0.3180 0.0948 0.060 Uiso 1 1 calc R U
C111 C 0.2689(5) 0.2958(3) 0.0203(2) 0.0797(16) Uani 1 1 d . .
H11D H 0.3064 0.3169 -0.0265 0.120 Uiso 1 1 calc R U
H11E H 0.1852 0.2944 0.0276 0.120 Uiso 1 1 calc R U
H11F H 0.2889 0.2505 0.0414 0.120 Uiso 1 1 calc R U
C112 C 0.2925(4) 0.4097(2) 0.0106(2) 0.0716(14) Uani 1 1 d . .
H11G H 0.3094 0.4337 0.0327 0.107 Uiso 1 1 calc R U
H11H H 0.2125 0.4127 0.0083 0.107 Uiso 1 1 calc R U
H11I H 0.3445 0.4294 -0.0334 0.107 Uiso 1 1 calc R U
C113 C 0.2644(3) 0.07476(16) 0.39467(16) 0.0399(9) Uani 1 1 d . .
H11J H 0.1920 0.0800 0.3823 0.060 Uiso 1 1 calc R U
H11K H 0.2657 0.0966 0.4210 0.060 Uiso 1 1 calc R U
H11L H 0.2706 0.0274 0.4200 0.060 Uiso 1 1 calc R U
C114 C 0.5446(3) 0.13636(17) 0.32721(18) 0.0383(8) Uani 1 1 d . .
H11M H 0.5564 0.0998 0.3670 0.057 Uiso 1 1 calc R U
H11N H 0.5440 0.1774 0.3304 0.057 Uiso 1 1 calc R U
H11O H 0.6071 0.1422 0.2898 0.057 Uiso 1 1 calc R U
C115 C 0.2266(3) 0.15027(17) 0.17443(18) 0.0397(9) Uani 1 1 d . .
H11P H 0.1666 0.1234 0.2149 0.060 Uiso 1 1 calc R U
H11Q H 0.2269 0.1336 0.1438 0.060 Uiso 1 1 calc R U
H11R H 0.2110 0.1966 0.1555 0.060 Uiso 1 1 calc R U
C116 C 0.5213(3) 0.15931(16) 0.12524(16) 0.0371(8) Uani 1 1 d . .
H11S H 0.5140 0.1932 0.0829 0.056 Uiso 1 1 calc R U
H11T H 0.5352 0.1177 0.1240 0.056 Uiso 1 1 calc R U
H11U H 0.5860 0.1744 0.1352 0.056 Uiso 1 1 calc R U

loop_
_atom_site_aniso_label
_atom_site_aniso_U_11
_atom_site_aniso_U_22
_atom_site_aniso_U_33
_atom_site_aniso_U_23
_atom_site_aniso_U_13
_atom_site_aniso_U_12
Al1 0.0335(5) 0.0212(5) 0.0211(5) -0.0130(4) -0.0033(4) 0.0023(4)
Al2 0.0332(5) 0.0216(5) 0.0219(5) -0.0139(4) -0.0018(4) 0.0000(4)
Al3 0.0360(5) 0.0222(5) 0.0224(5) -0.0150(4) -0.0093(4) 0.0065(4)
Al4 0.0385(6) 0.0227(5) 0.0242(5) -0.0144(4) -0.0097(4) 0.0059(4)
N1 0.0399(16) 0.0195(13) 0.0187(13) -0.0106(11) -0.0060(11) 0.0013(11)
N2 0.0377(15) 0.0235(13) 0.0179(13) -0.0104(11) -0.0054(11) 0.0005(11)
N3 0.0294(14) 0.0211(13) 0.0204(13) -0.0132(11) -0.0040(11) 0.0026(11)
N4 0.0276(14) 0.0212(13) 0.0244(13) -0.0146(11) -0.0023(11) 0.0005(11)
N5 0.0267(14) 0.0220(13) 0.0264(13) -0.0154(11) -0.0034(11) 0.0009(11)
N6 0.0263(14) 0.0213(13) 0.0239(13) -0.0140(11) -0.0046(11) 0.0015(11)
N7 0.0321(14) 0.0212(13) 0.0227(13) -0.0139(11) -0.0106(11) 0.0051(11)
N8 0.0312(14) 0.0216(13) 0.0226(13) -0.0148(11) -0.0086(11) 0.0053(11)
N9 0.0291(14) 0.0215(13) 0.0229(13) -0.0136(11) -0.0060(11) 0.0038(11)
N10 0.0430(16) 0.0223(13) 0.0189(13) -0.0127(11) -0.0077(12) 0.0073(12)
N11 0.0436(16) 0.0229(13) 0.0196(13) -0.0119(11) -0.0067(12) 0.0083(12)
N12 0.0329(15) 0.0200(13) 0.0238(13) -0.0129(11) -0.0088(11) 0.0043(11)
C1 0.0265(16) 0.0199(15) 0.0182(14) -0.0122(12) -0.0012(12) 0.0019(12)
C2 0.051(2) 0.0208(16) 0.0261(17) -0.0143(14) -0.0069(15) -0.0028(15)
C3 0.051(2) 0.0196(16) 0.0254(17) -0.0119(14) -0.0049(15) -0.0018(14)
C4 0.046(2) 0.0224(16) 0.0212(16) -0.0116(13) -0.0090(14) -0.0022(14)
C5 0.048(2) 0.0226(17) 0.0377(19) -0.0135(15) -0.0152(17) -0.0006(15)
C6 0.062(3) 0.044(2) 0.046(2) -0.0196(19) -0.027(2) 0.0081(19)
C7 0.077(3) 0.047(2) 0.037(2) -0.0131(19) -0.030(2) 0.009(2)
C8 0.072(3) 0.045(2) 0.0257(19) -0.0179(17) -0.0076(19) -0.004(2)
C9 0.049(2) 0.0299(17) 0.0222(16) -0.0145(14) -0.0037(15) -0.0083(15)
C10 0.036(2) 0.040(2) 0.047(2) -0.0232(18) -0.0113(17) 0.0039(16)
C11 0.058(3) 0.051(3) 0.089(3) -0.040(3) -0.017(3) 0.019(2)
C12 0.052(3) 0.052(3) 0.087(3) -0.038(3) 0.000(2) -0.003(2)
C13 0.045(2) 0.042(2) 0.0278(18) -0.0224(16) 0.0042(16) -0.0084(17)
C14 0.047(2) 0.047(2) 0.046(2) -0.0279(19) -0.0085(18) 0.0040(18)
C15 0.066(3) 0.067(3) 0.048(2) -0.041(2) 0.019(2) -0.018(2)
C16 0.043(2) 0.0204(15) 0.0237(16) -0.0117(13) -0.0127(14) 0.0071(14)
C17 0.047(2) 0.0207(16) 0.041(2) -0.0137(15) -0.0174(17) 0.0085(15)
C18 0.061(3) 0.031(2) 0.064(3) -0.0174(19) -0.041(2) 0.0105(18)
C19 0.096(4) 0.036(2) 0.039(2) -0.0157(18) -0.039(2) 0.005(2)
C20 0.082(3) 0.038(2) 0.0228(18) -0.0138(16) -0.0140(19) 0.004(2)
C21 0.057(2) 0.0257(17) 0.0212(16) -0.0103(14) -0.0088(16) 0.0035(16)
C22 0.039(2) 0.046(2) 0.062(3) -0.028(2) -0.0162(19) 0.0147(18)
C23 0.053(3) 0.096(4) 0.149(5) -0.097(4) -0.011(3) 0.018(3)
C24 0.046(3) 0.043(2) 0.111(4) -0.033(3) -0.021(3) 0.009(2)
C25 0.049(2) 0.050(2) 0.0275(19) -0.0149(17) 0.0006(17) 0.0023(18)
C26 0.059(3) 0.065(3) 0.044(2) -0.022(2) 0.000(2) -0.013(2)
C27 0.070(3) 0.084(3) 0.042(2) -0.025(2) 0.004(2) 0.022(3)
C28 0.0256(16) 0.0222(15) 0.0185(14) -0.0122(12) -0.0061(12) 0.0042(12)
C29 0.0339(19) 0.0211(16) 0.0397(19) -0.0178(15) -0.0055(15) 0.0013(14)
C30 0.0347(18) 0.0223(16) 0.0372(18) -0.0207(15) -0.0048(15) 0.0037(14)
C31 0.0264(16) 0.0221(15) 0.0269(16) -0.0153(13) -0.0015(13) -0.0029(13)
C32 0.0353(18) 0.0221(15) 0.0282(17) -0.0153(14) -0.0069(14) -0.0018(13)
C33 0.0328(19) 0.0352(18) 0.0292(17) -0.0195(15) -0.0001(15) -0.0021(15)
C34 0.0314(18) 0.041(2) 0.040(2) -0.0286(17) -0.0035(15) 0.0030(15)
C35 0.0282(18) 0.0322(18) 0.041(2) -0.0217(16) -0.0109(15) 0.0030(14)
C36 0.0333(18) 0.0220(15) 0.0284(17) -0.0153(14) -0.0075(14) 0.0010(13)
C37 0.0376(19) 0.0260(17) 0.0273(17) -0.0108(14) -0.0068(14) 0.0033(14)
C38 0.059(3) 0.0301(19) 0.052(2) -0.0127(18) -0.021(2) 0.0078(18)
C39 0.052(2) 0.050(2) 0.0292(19) -0.0200(17) -0.0140(17) 0.0116(18)
C40 0.0313(18) 0.0349(18) 0.0282(17) -0.0145(15) -0.0077(14) 0.0032(14)
C41 0.048(2) 0.0333(19) 0.0365(19) -0.0148(16) -0.0182(17) 0.0041(16)
C42 0.078(3) 0.050(2) 0.031(2) -0.0248(18) -0.019(2) 0.023(2)
C43 0.0264(16) 0.0179(15) 0.0303(17) -0.0146(13) -0.0031(13) 0.0024(12)
C44 0.0341(18) 0.0211(15) 0.0270(17) -0.0138(13) -0.0057(14) 0.0033(13)
C45 0.0346(19) 0.0272(17) 0.0290(17) -0.0143(14) -0.0013(15) 0.0029(14)
C46 0.0293(18) 0.0246(16) 0.0346(18) -0.0149(15) 0.0002(15) 0.0026(14)
C47 0.0311(18) 0.0223(16) 0.0328(18) -0.0147(14) -0.0082(14) 0.0036(13)
C48 0.0332(18) 0.0178(15) 0.0292(17) -0.0137(13) -0.0075(14) 0.0050(13)
C49 0.0349(19) 0.0392(19) 0.0273(17) -0.0185(15) -0.0042(15) 0.0001(15)
C50 0.049(2) 0.047(2) 0.0287(18) -0.0189(17) -0.0108(16) 0.0040(17)
C51 0.064(3) 0.052(2) 0.042(2) -0.0315(19) -0.009(2) -0.004(2)
C52 0.0334(18) 0.0317(18) 0.0267(17) -0.0176(14) -0.0065(14) 0.0046(14)
C53 0.050(2) 0.040(2) 0.035(2) -0.0201(17) -0.0103(17) 0.0016(17)
C54 0.065(3) 0.035(2) 0.0262(18) -0.0106(16) -0.0053(17) -0.0076(18)
C55 0.0333(19) 0.0290(18) 0.044(2) -0.0206(16) 0.0038(16) -0.0014(15)
C56 0.050(2) 0.0248(17) 0.0249(17) -0.0130(14) -0.0091(15) 0.0046(15)
C57 0.065(3) 0.0266(18) 0.0320(19) -0.0149(15) -0.0130(18) -0.0012(17)
C58 0.0352(19) 0.0372(19) 0.051(2) -0.0313(18) 0.0008(17) -0.0011(16)
C59 0.0249(16) 0.0223(15) 0.0211(15) -0.0136(13) -0.0020(12) 0.0005(12)
C60 0.0386(19) 0.0208(15) 0.0293(17) -0.0159(14) -0.0105(15) 0.0081(14)
C61 0.0354(18) 0.0215(15) 0.0290(17) -0.0170(14) -0.0092(14) 0.0057(13)
C62 0.0317(17) 0.0248(16) 0.0303(17) -0.0201(14) -0.0140(14) 0.0103(13)
C63 0.0412(19) 0.0209(15) 0.0261(16) -0.0132(13) -0.0146(14) 0.0085(14)
C64 0.047(2) 0.0304(18) 0.0261(17) -0.0163(15) -0.0151(16) 0.0097(16)
C65 0.044(2) 0.0383(19) 0.041(2) -0.0265(17) -0.0241(17) 0.0134(16)
C66 0.0329(18) 0.0311(18) 0.041(2) -0.0231(16) -0.0145(15) 0.0068(14)
C67 0.0323(18) 0.0232(16) 0.0290(17) -0.0151(14) -0.0090(14) 0.0082(13)
C68 0.042(2) 0.0287(17) 0.0236(16) -0.0102(14) -0.0115(15) 0.0050(15)
C69 0.050(2) 0.0312(19) 0.039(2) -0.0128(16) -0.0162(17) -0.0007(16)
C70 0.049(2) 0.050(2) 0.0277(18) -0.0187(17) -0.0071(17) 0.0042(18)
C71 0.0333(19) 0.0386(19) 0.0308(18) -0.0176(16) -0.0084(15) 0.0085(15)
C72 0.046(2) 0.051(2) 0.038(2) -0.0304(18) -0.0006(17) -0.0039(18)
C73 0.047(2) 0.0339(19) 0.036(2) -0.0131(16) -0.0055(17) 0.0021(16)
C74 0.0316(17) 0.0162(14) 0.0259(16) -0.0135(13) -0.0081(13) 0.0023(12)
C75 0.0322(17) 0.0181(15) 0.0256(16) -0.0130(13) -0.0066(13) 0.0020(13)
C76 0.0386(19) 0.0250(16) 0.0248(16) -0.0142(14) -0.0099(14) 0.0033(14)
C77 0.0355(19) 0.0258(17) 0.0356(19) -0.0143(15) -0.0157(15) 0.0027(14)
C78 0.0293(17) 0.0247(16) 0.0321(18) -0.0162(14) -0.0042(14) -0.0007(13)
C79 0.0337(18) 0.0187(15) 0.0263(16) -0.0128(13) -0.0093(14) 0.0019(13)
C80 0.0371(19) 0.0330(18) 0.0229(16) -0.0163(14) -0.0090(14) 0.0078(15)
C81 0.044(2) 0.041(2) 0.0292(18) -0.0149(16) -0.0073(16) 0.0092(17)
C82 0.057(2) 0.042(2) 0.0336(19) -0.0246(17) -0.0084(17) 0.0139(18)
C83 0.0335(18) 0.0306(17) 0.0257(17) -0.0133(14) -0.0048(14) -0.0022(14)
C84 0.049(2) 0.038(2) 0.0295(19) -0.0093(16) -0.0013(17) 0.0131(17)
C85 0.052(2) 0.039(2) 0.0309(19) -0.0183(16) -0.0041(17) 0.0029(17)
C86 0.0321(17) 0.0234(16) 0.0190(15) -0.0135(13) -0.0079(13) 0.0044(13)
C87 0.055(2) 0.0212(16) 0.0251(17) -0.0133(14) -0.0081(16) 0.0127(15)
C88 0.057(2) 0.0208(16) 0.0239(17) -0.0103(14) -0.0090(16) 0.0140(15)
C89 0.0369(19) 0.0183(15) 0.0274(17) -0.0125(13) -0.0021(14) 0.0050(13)
C90 0.046(2) 0.0266(17) 0.0223(16) -0.0134(14) -0.0062(15) 0.0091(15)
C91 0.061(3) 0.042(2) 0.0271(19) -0.0170(17) -0.0018(18) 0.0025(19)
C92 0.066(3) 0.048(2) 0.035(2) -0.0195(19) 0.014(2) -0.002(2)
C93 0.039(2) 0.033(2) 0.068(3) -0.020(2) 0.006(2) -0.0039(17)
C94 0.038(2) 0.0263(17) 0.054(2) -0.0252(17) -0.0091(17) 0.0064(15)
C95 0.046(2) 0.0321(18) 0.0309(18) -0.0173(15) -0.0149(16) 0.0089(16)
C96 0.052(2) 0.038(2) 0.081(3) -0.031(2) -0.033(2) 0.0125(18)
C97 0.062(3) 0.052(2) 0.045(2) -0.0297(19) -0.028(2) 0.022(2)
C98 0.040(2) 0.049(2) 0.084(3) -0.044(2) -0.025(2) 0.0118(18)
C99 0.082(4) 0.060(3) 0.106(4) -0.044(3) -0.058(3) 0.013(3)
C100 0.065(3) 0.054(3) 0.137(5) -0.061(3) -0.045(3) 0.013(2)
C101 0.043(2) 0.0226(16) 0.0258(17) -0.0138(14) -0.0021(15) 0.0027(14)
C102 0.040(2) 0.0213(17) 0.044(2) -0.0147(16) -0.0010(17) -0.0001(15)
C103 0.043(2) 0.0258(19) 0.064(3) -0.0158(19) 0.007(2) 0.0013(16)
C104 0.076(3) 0.031(2) 0.037(2) -0.0117(18) 0.021(2) 0.000(2)
C105 0.076(3) 0.041(2) 0.0269(19) -0.0165(17) 0.0001(19) 0.010(2)
C106 0.060(2) 0.0322(19) 0.0238(17) -0.0142(15) -0.0059(17) 0.0009(17)
C107 0.043(2) 0.036(2) 0.068(3) -0.024(2) -0.022(2) 0.0018(17)
C108 0.054(3) 0.047(3) 0.114(4) -0.025(3) -0.035(3) 0.005(2)
C109 0.083(4) 0.072(3) 0.119(4) -0.065(3) -0.057(3) 0.019(3)
C110 0.061(3) 0.065(3) 0.0262(19) -0.0218(19) -0.0143(18) 0.008(2)
C111 0.100(4) 0.103(4) 0.042(3) -0.035(3) -0.027(3) -0.016(3)
C112 0.078(3) 0.083(3) 0.042(2) -0.017(2) -0.025(2) 0.029(3)
C113 0.062(2) 0.0261(17) 0.0259(17) -0.0120(15) -0.0039(17) 0.0113(17)
C114 0.052(2) 0.039(2) 0.047(2) -0.0324(18) -0.0266(18) 0.0159(17)
C115 0.055(2) 0.0284(18) 0.051(2) -0.0242(17) -0.0290(19) 0.0108(16)
C116 0.055(2) 0.0274(17) 0.0279(17) -0.0169(15) -0.0022(16) 0.0042(16)

loop_
_atom_type_symbol
_atom_type_description
_atom_type_scat_dispersion_real
_atom_type_scat_dispersion_imag
_atom_type_scat_source
C C 0.0033 0.0016 'International Tables Vol C Tables 4.2.6.8 and 6.1.1.4'
H H 0.0000 0.0000 'International Tables Vol C Tables 4.2.6.8 and 6.1.1.4'
Al Al 0.0645 0.0514 'International Tables Vol C Tables 4.2.6.8 and 6.1.1.4'
N N 0.0061 0.0033 'International Tables Vol C Tables 4.2.6.8 and 6.1.1.4'

loop_
_geom_angle_atom_site_label_1
_geom_angle_atom_site_label_2
_geom_angle_atom_site_label_3
_geom_angle
N3 Al1 N6 86.64(10)
N3 Al1 C55 106.10(13)
N6 Al1 C55 119.63(14)
N3 Al1 C56 119.00(13)
N6 Al1 C56 105.15(13)
C55 Al1 C56 117.12(15)
N3 Al1 Al2 43.39(7)
N6 Al1 Al2 43.28(7)
C55 Al1 Al2 123.11(12)
C56 Al1 Al2 119.77(11)
N6 Al2 N3 86.62(10)
N6 Al2 C57 107.57(13)
N3 Al2 C57 118.70(14)
N6 Al2 C58 117.37(13)
N3 Al2 C58 106.66(14)
C57 Al2 C58 116.63(17)
N6 Al2 Al1 43.37(7)
N3 Al2 Al1 43.27(7)
C57 Al2 Al1 123.59(12)
C58 Al2 Al1 119.77(12)
N9 Al3 N12 87.14(11)
N9 Al3 C113 108.48(13)
N12 Al3 C113 117.90(14)
N9 Al3 C114 116.58(13)
N12 Al3 C114 106.96(14)
C113 Al3 C114 116.53(16)
N9 Al3 Al4 43.84(8)
N12 Al3 Al4 43.31(7)
C113 Al3 Al4 123.54(12)
C114 Al3 Al4 119.93(12)
N12 Al4 N9 86.86(11)
N12 Al4 C116 117.63(13)
N9 Al4 C116 103.66(13)
N12 Al4 C115 104.43(13)
N9 Al4 C115 118.36(14)
C116 Al4 C115 121.28(16)
N12 Al4 Al3 43.45(8)
N9 Al4 Al3 43.42(7)
C116 Al4 Al3 118.11(12)
C115 Al4 Al3 120.61(12)
C2 N1 C1 110.5(2)
C2 N1 C4 120.2(2)
C1 N1 C4 127.5(2)
C3 N2 C1 110.1(2)
C3 N2 C16 121.0(2)
C1 N2 C16 128.6(2)
C1 N3 Al1 130.7(2)
C1 N3 Al2 135.9(2)
Al1 N3 Al2 93.34(11)
C28 N4 C29 109.7(2)
C28 N4 C31 129.8(2)
C29 N4 C31 120.2(2)
C30 N5 C28 110.2(2)
C30 N5 C43 121.4(2)
C28 N5 C43 126.8(2)
C28 N6 Al2 136.3(2)
C28 N6 Al1 130.1(2)
Al2 N6 Al1 93.35(11)
C59 N7 C60 110.7(2)
C59 N7 C62 129.3(2)
C60 N7 C62 120.0(2)
C61 N8 C59 110.0(2)
C61 N8 C74 121.6(2)
C59 N8 C74 126.8(2)
C59 N9 Al3 138.9(2)
C59 N9 Al4 127.4(2)
Al3 N9 Al4 92.74(11)
C87 N10 C86 110.2(2)
C87 N10 C89 120.6(2)
C86 N10 C89 129.1(2)
C86 N11 C88 110.0(2)
C86 N11 C101 128.2(2)
C88 N11 C101 121.2(2)
C86 N12 Al4 128.4(2)
C86 N12 Al3 138.2(2)
Al4 N12 Al3 93.23(11)
N3 C1 N1 128.5(3)
N3 C1 N2 128.2(3)
N1 C1 N2 103.3(2)
C3 C2 N1 108.1(3)
C3 C2 H2 125.9
N1 C2 H2 125.9
C2 C3 N2 108.0(3)
C2 C3 H3 126.0
N2 C3 H3 126.0
C9 C4 C5 123.4(3)
C9 C4 N1 118.1(3)
C5 C4 N1 118.0(3)
C6 C5 C4 117.4(3)
C6 C5 C10 120.3(3)
C4 C5 C10 122.2(3)
C7 C6 C5 120.8(4)
C7 C6 H6 119.6
C5 C6 H6 119.6
C6 C7 C8 121.6(4)
C6 C7 H7 119.2
C8 C7 H7 119.2
C7 C8 C9 120.7(4)
C7 C8 H8 119.6
C9 C8 H8 119.6
C4 C9 C8 116.1(3)
C4 C9 C13 122.2(3)
C8 C9 C13 121.7(3)
C11 C10 C5 113.8(3)
C11 C10 C12 108.9(3)
C5 C10 C12 109.8(3)
C11 C10 H10 108.1
C5 C10 H10 108.1
C12 C10 H10 108.1
C10 C11 H11A 109.5
C10 C11 H11B 109.5
H11A C11 H11B 109.5
C10 C11 H11C 109.5
H11A C11 H11C 109.5
H11B C11 H11C 109.5
C10 C12 H12A 109.5
C10 C12 H12B 109.5
H12A C12 H12B 109.5
C10 C12 H12C 109.5
H12A C12 H12C 109.5
H12B C12 H12C 109.5
C9 C13 C14 110.6(3)
C9 C13 C15 112.4(3)
C14 C13 C15 110.1(3)
C9 C13 H13 107.8
C14 C13 H13 107.8
C15 C13 H13 107.8
C13 C14 H14A 109.5
C13 C14 H14B 109.5
H14A C14 H14B 109.5
C13 C14 H14C 109.5
H14A C14 H14C 109.5
H14B C14 H14C 109.5
C13 C15 H15A 109.5
C13 C15 H15B 109.5
H15A C15 H15B 109.5
C13 C15 H15C 109.5
H15A C15 H15C 109.5
H15B C15 H15C 109.5
C17 C16 C21 122.8(3)
C17 C16 N2 119.0(3)
C21 C16 N2 118.0(3)
C16 C17 C18 116.8(3)
C16 C17 C22 121.0(3)
C18 C17 C22 122.1(3)
C19 C18 C17 121.4(4)
C19 C18 H18 119.3
C17 C18 H18 119.3
C20 C19 C18 120.4(4)
C20 C19 H19 119.8
C18 C19 H19 119.8
C19 C20 C21 121.6(4)
C19 C20 H20 119.2
C21 C20 H20 119.2
C20 C21 C16 117.0(4)
C20 C21 C25 119.3(3)
C16 C21 C25 123.7(3)
C17 C22 C23 111.9(3)
C17 C22 C24 113.0(4)
C23 C22 C24 108.1(3)
C17 C22 H22 107.9
C23 C22 H22 107.9
C24 C22 H22 107.9
C22 C23 H23A 109.5
C22 C23 H23B 109.5
H23A C23 H23B 109.5
C22 C23 H23C 109.5
H23A C23 H23C 109.5
H23B C23 H23C 109.5
C22 C24 H24A 109.5
C22 C24 H24B 109.5
H24A C24 H24B 109.5
C22 C24 H24C 109.5
H24A C24 H24C 109.5
H24B C24 H24C 109.5
C21 C25 C27 112.5(4)
C21 C25 C26 110.4(3)
C27 C25 C26 109.7(3)
C21 C25 H25 108.0
C27 C25 H25 108.0
C26 C25 H25 108.0
C25 C26 H26A 109.5
C25 C26 H26B 109.5
H26A C26 H26B 109.5
C25 C26 H26C 109.5
H26A C26 H26C 109.5
H26B C26 H26C 109.5
C25 C27 H27A 109.5
C25 C27 H27B 109.5
H27A C27 H27B 109.5
C25 C27 H27C 109.5
H27A C27 H27C 109.5
H27B C27 H27C 109.5
N6 C28 N4 128.7(3)
N6 C28 N5 127.4(3)
N4 C28 N5 103.9(2)
C30 C29 N4 108.5(3)
C30 C29 H29 125.8
N4 C29 H29 125.8
C29 C30 N5 107.7(3)
C29 C30 H30 126.2
N5 C30 H30 126.2
C36 C31 C32 122.7(3)
C36 C31 N4 119.2(3)
C32 C31 N4 117.8(3)
C33 C32 C31 117.4(3)
C33 C32 C37 120.5(3)
C31 C32 C37 122.1(3)
C34 C33 C32 120.6(3)
C34 C33 H33 119.7
C32 C33 H33 119.7
C33 C34 C35 120.7(3)
C33 C34 H34 119.7
C35 C34 H34 119.7
C34 C35 C36 120.9(3)
C34 C35 H35 119.5
C36 C35 H35 119.5
C35 C36 C31 117.5(3)
C35 C36 C40 121.3(3)
C31 C36 C40 121.1(3)
C32 C37 C38 111.7(3)
C32 C37 C39 111.5(3)
C38 C37 C39 110.2(3)
C32 C37 H37 107.7
C38 C37 H37 107.7
C39 C37 H37 107.7
C37 C38 H38A 109.5
C37 C38 H38B 109.5
H38A C38 H38B 109.5
C37 C38 H38C 109.5
H38A C38 H38C 109.5
H38B C38 H38C 109.5
C37 C39 H39A 109.5
C37 C39 H39B 109.5
H39A C39 H39B 109.5
C37 C39 H39C 109.5
H39A C39 H39C 109.5
H39B C39 H39C 109.5
C42 C40 C36 111.8(3)
C42 C40 C41 109.0(3)
C36 C40 C41 113.1(3)
C42 C40 H40 107.5
C36 C40 H40 107.5
C41 C40 H40 107.5
C40 C41 H41A 109.5
C40 C41 H41B 109.5
H41A C41 H41B 109.5
C40 C41 H41C 109.5
H41A C41 H41C 109.5
H41B C41 H41C 109.5
C40 C42 H42A 109.5
C40 C42 H42B 109.5
H42A C42 H42B 109.5
C40 C42 H42C 109.5
H42A C42 H42C 109.5
H42B C42 H42C 109.5
C48 C43 C44 123.1(3)
C48 C43 N5 118.6(3)
C44 C43 N5 118.1(3)
C45 C44 C43 116.6(3)
C45 C44 C49 120.7(3)
C43 C44 C49 122.7(3)
C46 C45 C44 121.2(3)
C46 C45 H45 119.4
C44 C45 H45 119.4
C45 C46 C47 120.8(3)
C45 C46 H46 119.6
C47 C46 H46 119.6
C46 C47 C48 120.7(3)
C46 C47 H47 119.7
C48 C47 H47 119.7
C47 C48 C43 117.5(3)
C47 C48 C52 121.2(3)
C43 C48 C52 121.2(3)
C44 C49 C51 110.4(3)
C44 C49 C50 112.6(3)
C51 C49 C50 109.6(3)
C44 C49 H49 108.0
C51 C49 H49 108.0
C50 C49 H49 108.0
C49 C50 H50A 109.5
C49 C50 H50B 109.5
H50A C50 H50B 109.5
C49 C50 H50C 109.5
H50A C50 H50C 109.5
H50B C50 H50C 109.5
C49 C51 H51A 109.5
C49 C51 H51B 109.5
H51A C51 H51B 109.5
C49 C51 H51C 109.5
H51A C51 H51C 109.5
H51B C51 H51C 109.5
C48 C52 C53 114.0(3)
C48 C52 C54 109.2(2)
C53 C52 C54 109.2(3)
C48 C52 H52 108.1
C53 C52 H52 108.1
C54 C52 H52 108.1
C52 C53 H53A 109.5
C52 C53 H53B 109.5
H53A C53 H53B 109.5
C52 C53 H53C 109.5
H53A C53 H53C 109.5
H53B C53 H53C 109.5
C52 C54 H54A 109.5
C52 C54 H54B 109.5
H54A C54 H54B 109.5
C52 C54 H54C 109.5
H54A C54 H54C 109.5
H54B C54 H54C 109.5
Al1 C55 H55A 109.5
Al1 C55 H55B 109.5
H55A C55 H55B 109.5
Al1 C55 H55C 109.5
H55A C55 H55C 109.5
H55B C55 H55C 109.5
Al1 C56 H56A 109.5
Al1 C56 H56B 109.5
H56A C56 H56B 109.5
Al1 C56 H56C 109.5
H56A C56 H56C 109.5
H56B C56 H56C 109.5
Al2 C57 H57A 109.5
Al2 C57 H57B 109.5
H57A C57 H57B 109.5
Al2 C57 H57C 109.5
H57A C57 H57C 109.5
H57B C57 H57C 109.5
Al2 C58 H58A 109.5
Al2 C58 H58B 109.5
H58A C58 H58B 109.5
Al2 C58 H58C 109.5
H58A C58 H58C 109.5
H58B C58 H58C 109.5
N9 C59 N7 129.9(3)
N9 C59 N8 126.9(3)
N7 C59 N8 103.2(2)
C61 C60 N7 107.9(3)
C61 C60 H60 126.0
N7 C60 H60 126.0
C60 C61 N8 108.3(3)
C60 C61 H61 125.9
N8 C61 H61 125.9
C67 C62 C63 123.2(3)
C67 C62 N7 118.6(3)
C63 C62 N7 117.9(3)
C64 C63 C62 116.7(3)
C64 C63 C68 121.4(3)
C62 C63 C68 121.9(3)
C65 C64 C63 121.4(3)
C65 C64 H64 119.3
C63 C64 H64 119.3
C64 C65 C66 120.6(3)
C64 C65 H65 119.7
C66 C65 H65 119.7
C65 C66 C67 120.8(3)
C65 C66 H66 119.6
C67 C66 H66 119.6
C66 C67 C62 117.1(3)
C66 C67 C71 121.3(3)
C62 C67 C71 121.5(3)
C63 C68 C69 112.3(3)
C63 C68 C70 112.6(3)
C69 C68 C70 109.2(3)
C63 C68 H68 107.5
C69 C68 H68 107.5
C70 C68 H68 107.5
C68 C69 H69A 109.5
C68 C69 H69B 109.5
H69A C69 H69B 109.5
C68 C69 H69C 109.5
H69A C69 H69C 109.5
H69B C69 H69C 109.5
C68 C70 H70A 109.5
C68 C70 H70B 109.5
H70A C70 H70B 109.5
C68 C70 H70C 109.5
H70A C70 H70C 109.5
H70B C70 H70C 109.5
C67 C71 C73 113.3(3)
C67 C71 C72 112.5(3)
C73 C71 C72 108.8(3)
C67 C71 H71 107.3
C73 C71 H71 107.3
C72 C71 H71 107.3
C71 C72 H72A 109.5
C71 C72 H72B 109.5
H72A C72 H72B 109.5
C71 C72 H72C 109.5
H72A C72 H72C 109.5
H72B C72 H72C 109.5
C71 C73 H73A 109.5
C71 C73 H73B 109.5
H73A C73 H73B 109.5
C71 C73 H73C 109.5
H73A C73 H73C 109.5
H73B C73 H73C 109.5
C75 C74 C79 121.9(3)
C75 C74 N8 118.8(3)
C79 C74 N8 119.0(3)
C76 C75 C74 117.6(3)
C76 C75 C80 119.9(3)
C74 C75 C80 122.5(3)
C77 C76 C75 121.1(3)
C77 C76 H76 119.5
C75 C76 H76 119.5
C76 C77 C78 120.0(3)
C76 C77 H77 120.0
C78 C77 H77 120.0
C79 C78 C77 121.5(3)
C79 C78 H78 119.2
C77 C78 H78 119.2
C78 C79 C74 117.8(3)
C78 C79 C83 121.3(3)
C74 C79 C83 120.9(3)
C75 C80 C82 111.0(3)
C75 C80 C81 111.8(3)
C82 C80 C81 109.1(3)
C75 C80 H80 108.3
C82 C80 H80 108.3
C81 C80 H80 108.3
C80 C81 H81A 109.5
C80 C81 H81B 109.5
H81A C81 H81B 109.5
C80 C81 H81C 109.5
H81A C81 H81C 109.5
H81B C81 H81C 109.5
C80 C82 H82A 109.5
C80 C82 H82B 109.5
H82A C82 H82B 109.5
C80 C82 H82C 109.5
H82A C82 H82C 109.5
H82B C82 H82C 109.5
C85 C83 C79 113.7(3)
C85 C83 C84 109.8(3)
C79 C83 C84 109.6(3)
C85 C83 H83 107.9
C79 C83 H83 107.9
C84 C83 H83 107.9
C83 C84 H84A 109.5
C83 C84 H84B 109.5
H84A C84 H84B 109.5
C83 C84 H84C 109.5
H84A C84 H84C 109.5
H84B C84 H84C 109.5
C83 C85 H85A 109.5
C83 C85 H85B 109.5
H85A C85 H85B 109.5
C83 C85 H85C 109.5
H85A C85 H85C 109.5
H85B C85 H85C 109.5
N12 C86 N11 128.2(3)
N12 C86 N10 128.4(3)
N11 C86 N10 103.4(2)
C88 C87 N10 108.3(3)
C88 C87 H87 125.8
N10 C87 H87 125.8
C87 C88 N11 108.0(3)
C87 C88 H88 126.0
N11 C88 H88 126.0
C94 C89 C90 122.9(3)
C94 C89 N10 119.0(3)
C90 C89 N10 117.8(3)
C91 C90 C89 117.4(3)
C91 C90 C95 119.2(3)
C89 C90 C95 123.3(3)
C92 C91 C90 120.7(4)
C92 C91 H91 119.7
C90 C91 H91 119.7
C91 C92 C93 121.8(4)
C91 C92 H92 119.1
C93 C92 H92 119.1
C92 C93 C94 120.7(4)
C92 C93 H93 119.6
C94 C93 H93 119.6
C89 C94 C93 116.4(3)
C89 C94 C98 121.6(3)
C93 C94 C98 121.9(3)
C90 C95 C97 113.9(3)
C90 C95 C96 111.0(3)
C97 C95 C96 109.3(3)
C90 C95 H95 107.5
C97 C95 H95 107.5
C96 C95 H95 107.5
C95 C96 H96A 109.5
C95 C96 H96B 109.5
H96A C96 H96B 109.5
C95 C96 H96C 109.5
H96A C96 H96C 109.5
H96B C96 H96C 109.5
C95 C97 H97A 109.5
C95 C97 H97B 109.5
H97A C97 H97B 109.5
C95 C97 H97C 109.5
H97A C97 H97C 109.5
H97B C97 H97C 109.5
C94 C98 C100 113.2(4)
C94 C98 C99 110.9(3)
C100 C98 C99 108.8(3)
C94 C98 H98 107.9
C100 C98 H98 107.9
C99 C98 H98 107.9
C98 C99 H99A 109.5
C98 C99 H99B 109.5
H99A C99 H99B 109.5
C98 C99 H99C 109.5
H99A C99 H99C 109.5
H99B C99 H99C 109.5
C98 C100 H10A 109.5
C98 C100 H10B 109.5
H10A C100 H10B 109.5
C98 C100 H10C 109.5
H10A C100 H10C 109.5
H10B C100 H10C 109.5
C102 C101 C106 123.4(3)
C102 C101 N11 118.8(3)
C106 C101 N11 117.5(3)
C103 C102 C101 116.4(4)
C103 C102 C107 121.5(4)
C101 C102 C107 122.1(3)
C104 C103 C102 121.4(4)
C104 C103 H103 119.3
C102 C103 H103 119.3
C105 C104 C103 120.3(4)
C105 C104 H104 119.9
C103 C104 H104 119.9
C104 C105 C106 121.9(4)
C104 C105 H105 119.1
C106 C105 H105 119.1
C105 C106 C101 116.6(4)
C105 C106 C110 119.1(3)
C101 C106 C110 124.2(3)
C102 C107 C109 110.5(3)
C102 C107 C108 113.3(4)
C109 C107 C108 109.9(3)
C102 C107 H107 107.6
C109 C107 H107 107.6
C108 C107 H107 107.6
C107 C108 H10D 109.5
C107 C108 H10E 109.5
H10D C108 H10E 109.5
C107 C108 H10F 109.5
H10D C108 H10F 109.5
H10E C108 H10F 109.5
C107 C109 H10G 109.5
C107 C109 H10H 109.5
H10G C109 H10H 109.5
C107 C109 H10I 109.5
H10G C109 H10I 109.5
H10H C109 H10I 109.5
C106 C110 C111 112.4(4)
C106 C110 C112 110.6(4)
C111 C110 C112 110.1(4)
C106 C110 H110 107.9
C111 C110 H110 107.9
C112 C110 H110 107.9
C110 C111 H11D 109.5
C110 C111 H11E 109.5
H11D C111 H11E 109.5
C110 C111 H11F 109.5
H11D C111 H11F 109.5
H11E C111 H11F 109.5
C110 C112 H11G 109.5
C110 C112 H11H 109.5
H11G C112 H11H 109.5
C110 C112 H11I 109.5
H11G C112 H11I 109.5
H11H C112 H11I 109.5
Al3 C113 H11J 109.5
Al3 C113 H11K 109.5
H11J C113 H11K 109.5
Al3 C113 H11L 109.5
H11J C113 H11L 109.5
H11K C113 H11L 109.5
Al3 C114 H11M 109.5
Al3 C114 H11N 109.5
H11M C114 H11N 109.5
Al3 C114 H11O 109.5
H11M C114 H11O 109.5
H11N C114 H11O 109.5
Al4 C115 H11P 109.5
Al4 C115 H11Q 109.5
H11P C115 H11Q 109.5
Al4 C115 H11R 109.5
H11P C115 H11R 109.5
H11Q C115 H11R 109.5
Al4 C116 H11S 109.5
Al4 C116 H11T 109.5
H11S C116 H11T 109.5
Al4 C116 H11U 109.5
H11S C116 H11U 109.5
H11T C116 H11U 109.5

loop_
_geom_bond_atom_site_label_1
_geom_bond_atom_site_label_2
_geom_bond_distance
Al1 N3 1.919(2)
Al1 N6 1.923(3)
Al1 C55 1.978(3)
Al1 C56 1.979(3)
Al1 Al2 2.7954(13)
Al2 N6 1.920(2)
Al2 N3 1.924(3)
Al2 C57 1.975(4)
Al2 C58 1.980(4)
Al3 N9 1.921(2)
Al3 N12 1.923(3)
Al3 C113 1.970(3)
Al3 C114 1.985(4)
Al3 Al4 2.7923(13)
Al4 N12 1.918(2)
Al4 N9 1.936(3)
Al4 C116 1.970(3)
Al4 C115 1.974(4)
N1 C2 1.391(4)
N1 C1 1.395(4)
N1 C4 1.447(4)
N2 C3 1.396(4)
N2 C1 1.403(4)
N2 C16 1.445(4)
N3 C1 1.292(4)
N4 C28 1.384(4)
N4 C29 1.404(4)
N4 C31 1.443(4)
N5 C30 1.396(4)
N5 C28 1.398(4)
N5 C43 1.440(4)
N6 C28 1.302(4)
N7 C59 1.388(4)
N7 C60 1.399(4)
N7 C62 1.447(4)
N8 C61 1.397(4)
N8 C59 1.406(4)
N8 C74 1.435(4)
N9 C59 1.297(4)
N10 C87 1.390(4)
N10 C86 1.397(4)
N10 C89 1.439(4)
N11 C86 1.392(4)
N11 C88 1.401(4)
N11 C101 1.450(4)
N12 C86 1.296(4)
C2 C3 1.329(4)
C2 H2 0.9500
C3 H3 0.9500
C4 C9 1.403(4)
C4 C5 1.403(5)
C5 C6 1.393(5)
C5 C10 1.520(5)
C6 C7 1.362(6)
C6 H6 0.9500
C7 C8 1.380(6)
C7 H7 0.9500
C8 C9 1.415(5)
C8 H8 0.9500
C9 C13 1.513(5)
C10 C11 1.519(5)
C10 C12 1.528(5)
C10 H10 1.0000
C11 H11A 0.9800
C11 H11B 0.9800
C11 H11C 0.9800
C12 H12A 0.9800
C12 H12B 0.9800
C12 H12C 0.9800
C13 C14 1.534(5)
C13 C15 1.534(5)
C13 H13 1.0000
C14 H14A 0.9800
C14 H14B 0.9800
C14 H14C 0.9800
C15 H15A 0.9800
C15 H15B 0.9800
C15 H15C 0.9800
C16 C17 1.402(5)
C16 C21 1.409(5)
C17 C18 1.403(5)
C17 C22 1.513(5)
C18 C19 1.376(6)
C18 H18 0.9500
C19 C20 1.371(6)
C19 H19 0.9500
C20 C21 1.395(5)
C20 H20 0.9500
C21 C25 1.511(5)
C22 C23 1.523(6)
C22 C24 1.539(6)
C22 H22 1.0000
C23 H23A 0.9800
C23 H23B 0.9800
C23 H23C 0.9800
C24 H24A 0.9800
C24 H24B 0.9800
C24 H24C 0.9800
C25 C27 1.536(5)
C25 C26 1.538(5)
C25 H25 1.0000
C26 H26A 0.9800
C26 H26B 0.9800
C26 H26C 0.9800
C27 H27A 0.9800
C27 H27B 0.9800
C27 H27C 0.9800
C29 C30 1.322(4)
C29 H29 0.9500
C30 H30 0.9500
C31 C36 1.396(4)
C31 C32 1.407(4)
C32 C33 1.395(4)
C32 C37 1.527(5)
C33 C34 1.381(5)
C33 H33 0.9500
C34 C35 1.386(5)
C34 H34 0.9500
C35 C36 1.388(4)
C35 H35 0.9500
C36 C40 1.534(4)
C37 C38 1.537(5)
C37 C39 1.538(5)
C37 H37 1.0000
C38 H38A 0.9800
C38 H38B 0.9800
C38 H38C 0.9800
C39 H39A 0.9800
C39 H39B 0.9800
C39 H39C 0.9800
C40 C42 1.523(5)
C40 C41 1.537(5)
C40 H40 1.0000
C41 H41A 0.9800
C41 H41B 0.9800
C41 H41C 0.9800
C42 H42A 0.9800
C42 H42B 0.9800
C42 H42C 0.9800
C43 C48 1.404(4)
C43 C44 1.411(4)
C44 C45 1.400(4)
C44 C49 1.513(5)
C45 C46 1.382(5)
C45 H45 0.9500
C46 C47 1.386(4)
C46 H46 0.9500
C47 C48 1.393(4)
C47 H47 0.9500
C48 C52 1.528(4)
C49 C51 1.533(5)
C49 C50 1.538(5)
C49 H49 1.0000
C50 H50A 0.9800
C50 H50B 0.9800
C50 H50C 0.9800
C51 H51A 0.9800
C51 H51B 0.9800
C51 H51C 0.9800
C52 C53 1.526(5)
C52 C54 1.542(4)
C52 H52 1.0000
C53 H53A 0.9800
C53 H53B 0.9800
C53 H53C 0.9800
C54 H54A 0.9800
C54 H54B 0.9800
C54 H54C 0.9800
C55 H55A 0.9800
C55 H55B 0.9800
C55 H55C 0.9800
C56 H56A 0.9800
C56 H56B 0.9800
C56 H56C 0.9800
C57 H57A 0.9800
C57 H57B 0.9800
C57 H57C 0.9800
C58 H58A 0.9800
C58 H58B 0.9800
C58 H58C 0.9800
C60 C61 1.321(4)
C60 H60 0.9500
C61 H61 0.9500
C62 C67 1.399(4)
C62 C63 1.404(4)
C63 C64 1.397(4)
C63 C68 1.518(5)
C64 C65 1.367(5)
C64 H64 0.9500
C65 C66 1.390(5)
C65 H65 0.9500
C66 C67 1.393(4)
C66 H66 0.9500
C67 C71 1.520(4)
C68 C69 1.535(4)
C68 C70 1.537(4)
C68 H68 1.0000
C69 H69A 0.9800
C69 H69B 0.9800
C69 H69C 0.9800
C70 H70A 0.9800
C70 H70B 0.9800
C70 H70C 0.9800
C71 C73 1.530(5)
C71 C72 1.540(5)
C71 H71 1.0000
C72 H72A 0.9800
C72 H72B 0.9800
C72 H72C 0.9800
C73 H73A 0.9800
C73 H73B 0.9800
C73 H73C 0.9800
C74 C75 1.408(4)
C74 C79 1.412(4)
C75 C76 1.401(4)
C75 C80 1.519(4)
C76 C77 1.381(5)
C76 H76 0.9500
C77 C78 1.394(4)
C77 H77 0.9500
C78 C79 1.377(4)
C78 H78 0.9500
C79 C83 1.524(4)
C80 C82 1.536(4)
C80 C81 1.538(4)
C80 H80 1.0000
C81 H81A 0.9800
C81 H81B 0.9800
C81 H81C 0.9800
C82 H82A 0.9800
C82 H82B 0.9800
C82 H82C 0.9800
C83 C85 1.525(5)
C83 C84 1.540(5)
C83 H83 1.0000
C84 H84A 0.9800
C84 H84B 0.9800
C84 H84C 0.9800
C85 H85A 0.9800
C85 H85B 0.9800
C85 H85C 0.9800
C87 C88 1.317(4)
C87 H87 0.9500
C88 H88 0.9500
C89 C94 1.389(5)
C89 C90 1.411(5)
C90 C91 1.395(5)
C90 C95 1.499(5)
C91 C92 1.355(6)
C91 H91 0.9500
C92 C93 1.366(6)
C92 H92 0.9500
C93 C94 1.419(5)
C93 H93 0.9500
C94 C98 1.513(5)
C95 C97 1.529(5)
C95 C96 1.533(5)
C95 H95 1.0000
C96 H96A 0.9800
C96 H96B 0.9800
C96 H96C 0.9800
C97 H97A 0.9800
C97 H97B 0.9800
C97 H97C 0.9800
C98 C100 1.533(6)
C98 C99 1.536(6)
C98 H98 1.0000
C99 H99A 0.9800
C99 H99B 0.9800
C99 H99C 0.9800
C100 H10A 0.9800
C100 H10B 0.9800
C100 H10C 0.9800
C101 C102 1.395(5)
C101 C106 1.409(5)
C102 C103 1.397(5)
C102 C107 1.517(5)
C103 C104 1.392(6)
C103 H103 0.9500
C104 C105 1.355(6)
C104 H104 0.9500
C105 C106 1.394(5)
C105 H105 0.9500
C106 C110 1.504(6)
C107 C109 1.529(5)
C107 C108 1.528(6)
C107 H107 1.0000
C108 H10D 0.9800
C108 H10E 0.9800
C108 H10F 0.9800
C109 H10G 0.9800
C109 H10H 0.9800
C109 H10I 0.9800
C110 C111 1.533(6)
C110 C112 1.549(6)
C110 H110 1.0000
C111 H11D 0.9800
C111 H11E 0.9800
C111 H11F 0.9800
C112 H11G 0.9800
C112 H11H 0.9800
C112 H11I 0.9800
C113 H11J 0.9800
C113 H11K 0.9800
C113 H11L 0.9800
C114 H11M 0.9800
C114 H11N 0.9800
C114 H11O 0.9800
C115 H11P 0.9800
C115 H11Q 0.9800
C115 H11R 0.9800
C116 H11S 0.9800
C116 H11T 0.9800
C116 H11U 0.9800

loop_
_geom_torsion_atom_site_label_1
_geom_torsion_atom_site_label_2
_geom_torsion_atom_site_label_3
_geom_torsion_atom_site_label_4
_geom_torsion
Al1 N3 C1 N1 -142.2(3)
Al2 N3 C1 N1 32.6(5)
Al1 N3 C1 N2 37.1(5)
Al2 N3 C1 N2 -148.2(3)
C2 N1 C1 N3 178.5(3)
C4 N1 C1 N3 13.8(5)
C2 N1 C1 N2 -0.9(3)
C4 N1 C1 N2 -165.6(3)
C3 N2 C1 N3 -178.6(3)
C16 N2 C1 N3 8.1(5)
C3 N2 C1 N1 0.8(3)
C16 N2 C1 N1 -172.5(3)
C1 N1 C2 C3 0.7(4)
C4 N1 C2 C3 166.7(3)
N1 C2 C3 N2 -0.2(4)
C1 N2 C3 C2 -0.4(4)
C16 N2 C3 C2 173.5(3)
C2 N1 C4 C9 86.3(4)
C1 N1 C4 C9 -110.3(3)
C2 N1 C4 C5 -85.9(4)
C1 N1 C4 C5 77.5(4)
C9 C4 C5 C6 1.2(5)
N1 C4 C5 C6 173.0(3)
C9 C4 C5 C10 -175.8(3)
N1 C4 C5 C10 -4.0(4)
C4 C5 C6 C7 -0.5(5)
C10 C5 C6 C7 176.6(3)
C5 C6 C7 C8 -0.3(6)
C6 C7 C8 C9 0.3(6)
C5 C4 C9 C8 -1.1(5)
N1 C4 C9 C8 -172.9(3)
C5 C4 C9 C13 177.0(3)
N1 C4 C9 C13 5.3(4)
C7 C8 C9 C4 0.4(5)
C7 C8 C9 C13 -177.8(3)
C6 C5 C10 C11 40.6(5)
C4 C5 C10 C11 -142.5(3)
C6 C5 C10 C12 -81.8(4)
C4 C5 C10 C12 95.1(4)
C4 C9 C13 C14 -98.7(4)
C8 C9 C13 C14 79.4(4)
C4 C9 C13 C15 137.8(3)
C8 C9 C13 C15 -44.2(4)
C3 N2 C16 C17 -102.5(4)
C1 N2 C16 C17 70.1(4)
C3 N2 C16 C21 72.3(4)
C1 N2 C16 C21 -115.1(3)
C21 C16 C17 C18 2.7(5)
N2 C16 C17 C18 177.2(3)
C21 C16 C17 C22 -175.4(3)
N2 C16 C17 C22 -0.9(4)
C16 C17 C18 C19 -1.2(5)
C22 C17 C18 C19 176.8(3)
C17 C18 C19 C20 -1.0(6)
C18 C19 C20 C21 2.0(6)
C19 C20 C21 C16 -0.6(5)
C19 C20 C21 C25 -178.1(3)
C17 C16 C21 C20 -1.8(5)
N2 C16 C21 C20 -176.4(3)
C17 C16 C21 C25 175.5(3)
N2 C16 C21 C25 0.9(5)
C16 C17 C22 C23 74.5(5)
C18 C17 C22 C23 -103.5(4)
C16 C17 C22 C24 -163.1(3)
C18 C17 C22 C24 18.9(5)
C20 C21 C25 C27 -48.0(5)
C16 C21 C25 C27 134.7(3)
C20 C21 C25 C26 74.9(4)
C16 C21 C25 C26 -102.4(4)
Al2 N6 C28 N4 33.9(5)
Al1 N6 C28 N4 -139.0(3)
Al2 N6 C28 N5 -146.9(3)
Al1 N6 C28 N5 40.3(4)
C29 N4 C28 N6 178.4(3)
C31 N4 C28 N6 4.2(5)
C29 N4 C28 N5 -1.0(3)
C31 N4 C28 N5 -175.2(3)
C30 N5 C28 N6 -178.5(3)
C43 N5 C28 N6 15.9(5)
C30 N5 C28 N4 0.9(3)
C43 N5 C28 N4 -164.7(3)
C28 N4 C29 C30 0.7(4)
C31 N4 C29 C30 175.6(3)
N4 C29 C30 N5 -0.1(4)
C28 N5 C30 C29 -0.5(4)
C43 N5 C30 C29 166.0(3)
C28 N4 C31 C36 79.9(4)
C29 N4 C31 C36 -93.8(3)
C28 N4 C31 C32 -106.7(3)
C29 N4 C31 C32 79.6(4)
C36 C31 C32 C33 1.6(4)
N4 C31 C32 C33 -171.5(3)
C36 C31 C32 C37 -178.2(3)
N4 C31 C32 C37 8.6(4)
C31 C32 C33 C34 0.2(4)
C37 C32 C33 C34 -179.9(3)
C32 C33 C34 C35 -2.3(5)
C33 C34 C35 C36 2.6(5)
C34 C35 C36 C31 -0.8(4)
C34 C35 C36 C40 180.0(3)
C32 C31 C36 C35 -1.4(4)
N4 C31 C36 C35 171.7(3)
C32 C31 C36 C40 177.8(3)
N4 C31 C36 C40 -9.1(4)
C33 C32 C37 C38 80.9(4)
C31 C32 C37 C38 -99.3(4)
C33 C32 C37 C39 -43.0(4)
C31 C32 C37 C39 136.9(3)
C35 C36 C40 C42 -100.8(4)
C31 C36 C40 C42 80.0(4)
C35 C36 C40 C41 22.7(4)
C31 C36 C40 C41 -156.5(3)
C30 N5 C43 C48 -93.6(3)
C28 N5 C43 C48 70.5(4)
C30 N5 C43 C44 81.1(4)
C28 N5 C43 C44 -114.7(3)
C48 C43 C44 C45 -2.1(4)
N5 C43 C44 C45 -176.6(3)
C48 C43 C44 C49 176.7(3)
N5 C43 C44 C49 2.2(4)
C43 C44 C45 C46 -1.6(4)
C49 C44 C45 C46 179.5(3)
C44 C45 C46 C47 2.7(5)
C45 C46 C47 C48 0.0(5)
C46 C47 C48 C43 -3.6(4)
C46 C47 C48 C52 172.4(3)
C44 C43 C48 C47 4.7(4)
N5 C43 C48 C47 179.2(2)
C44 C43 C48 C52 -171.3(3)
N5 C43 C48 C52 3.2(4)
C45 C44 C49 C51 78.2(4)
C43 C44 C49 C51 -100.6(3)
C45 C44 C49 C50 -44.7(4)
C43 C44 C49 C50 136.5(3)
C47 C48 C52 C53 30.4(4)
C43 C48 C52 C53 -153.8(3)
C47 C48 C52 C54 -92.1(3)
C43 C48 C52 C54 83.7(4)
Al3 N9 C59 N7 -25.3(5)
Al4 N9 C59 N7 140.0(3)
Al3 N9 C59 N8 155.1(2)
Al4 N9 C59 N8 -39.5(4)
C60 N7 C59 N9 -178.5(3)
C62 N7 C59 N9 -1.0(5)
C60 N7 C59 N8 1.1(3)
C62 N7 C59 N8 178.6(3)
C61 N8 C59 N9 178.4(3)
C74 N8 C59 N9 -15.9(5)
C61 N8 C59 N7 -1.2(3)
C74 N8 C59 N7 164.4(3)
C59 N7 C60 C61 -0.6(3)
C62 N7 C60 C61 -178.4(3)
N7 C60 C61 N8 -0.2(3)
C59 N8 C61 C60 0.9(3)
C74 N8 C61 C60 -165.6(3)
C59 N7 C62 C67 -87.3(4)
C60 N7 C62 C67 90.0(3)
C59 N7 C62 C63 99.0(4)
C60 N7 C62 C63 -83.7(3)
C67 C62 C63 C64 -2.1(4)
N7 C62 C63 C64 171.3(3)
C67 C62 C63 C68 177.9(3)
N7 C62 C63 C68 -8.7(4)
C62 C63 C64 C65 -0.5(5)
C68 C63 C64 C65 179.4(3)
C63 C64 C65 C66 2.3(5)
C64 C65 C66 C67 -1.5(5)
C65 C66 C67 C62 -1.0(4)
C65 C66 C67 C71 179.1(3)
C63 C62 C67 C66 2.8(4)
N7 C62 C67 C66 -170.5(3)
C63 C62 C67 C71 -177.2(3)
N7 C62 C67 C71 9.4(4)
C64 C63 C68 C69 -90.3(4)
C62 C63 C68 C69 89.6(3)
C64 C63 C68 C70 33.5(4)
C62 C63 C68 C70 -146.6(3)
C66 C67 C71 C73 -25.3(4)
C62 C67 C71 C73 154.7(3)
C66 C67 C71 C72 98.6(4)
C62 C67 C71 C72 -81.3(4)
C61 N8 C74 C75 -76.9(3)
C59 N8 C74 C75 119.0(3)
C61 N8 C74 C79 97.1(3)
C59 N8 C74 C79 -67.1(4)
C79 C74 C75 C76 2.5(4)
N8 C74 C75 C76 176.3(2)
C79 C74 C75 C80 -177.0(3)
N8 C74 C75 C80 -3.2(4)
C74 C75 C76 C77 0.7(4)
C80 C75 C76 C77 -179.8(3)
C75 C76 C77 C78 -1.7(5)
C76 C77 C78 C79 -0.6(5)
C77 C78 C79 C74 3.6(4)
C77 C78 C79 C83 -173.9(3)
C75 C74 C79 C78 -4.6(4)
N8 C74 C79 C78 -178.4(3)
C75 C74 C79 C83 172.9(3)
N8 C74 C79 C83 -0.9(4)
C76 C75 C80 C82 -75.8(4)
C74 C75 C80 C82 103.7(3)
C76 C75 C80 C81 46.2(4)
C74 C75 C80 C81 -134.2(3)
C78 C79 C83 C85 -28.8(4)
C74 C79 C83 C85 153.8(3)
C78 C79 C83 C84 94.5(3)
C74 C79 C83 C84 -82.9(3)
Al4 N12 C86 N11 -39.3(5)
Al3 N12 C86 N11 147.8(3)
Al4 N12 C86 N10 139.6(3)
Al3 N12 C86 N10 -33.3(5)
C88 N11 C86 N12 178.3(3)
C101 N11 C86 N12 -10.5(5)
C88 N11 C86 N10 -0.9(3)
C101 N11 C86 N10 170.4(3)
C87 N10 C86 N12 -178.3(3)
C89 N10 C86 N12 -2.3(5)
C87 N10 C86 N11 0.8(3)
C89 N10 C86 N11 176.8(3)
C86 N10 C87 C88 -0.5(4)
C89 N10 C87 C88 -176.9(3)
N10 C87 C88 N11 0.0(4)
C86 N11 C88 C87 0.6(4)
C101 N11 C88 C87 -171.4(3)
C87 N10 C89 C94 91.6(4)
C86 N10 C89 C94 -84.0(4)
C87 N10 C89 C90 -82.2(4)
C86 N10 C89 C90 102.2(4)
C94 C89 C90 C91 -1.0(5)
N10 C89 C90 C91 172.5(3)
C94 C89 C90 C95 -177.7(3)
N10 C89 C90 C95 -4.2(4)
C89 C90 C91 C92 -0.2(5)
C95 C90 C91 C92 176.6(3)
C90 C91 C92 C93 1.6(6)
C91 C92 C93 C94 -1.8(6)
C90 C89 C94 C93 0.9(5)
N10 C89 C94 C93 -172.6(3)
C90 C89 C94 C98 179.7(3)
N10 C89 C94 C98 6.2(5)
C92 C93 C94 C89 0.6(5)
C92 C93 C94 C98 -178.3(3)
C91 C90 C95 C97 45.2(4)
C89 C90 C95 C97 -138.1(3)
C91 C90 C95 C96 -78.6(4)
C89 C90 C95 C96 98.1(4)
C89 C94 C98 C100 149.6(3)
C93 C94 C98 C100 -31.6(5)
C89 C94 C98 C99 -87.8(4)
C93 C94 C98 C99 91.0(5)
C86 N11 C101 C102 -69.1(4)
C88 N11 C101 C102 101.3(4)
C86 N11 C101 C106 117.1(4)
C88 N11 C101 C106 -72.5(4)
C106 C101 C102 C103 -3.3(5)
N11 C101 C102 C103 -176.7(3)
C106 C101 C102 C107 175.3(3)
N11 C101 C102 C107 1.9(5)
C101 C102 C103 C104 1.8(5)
C107 C102 C103 C104 -176.7(3)
C102 C103 C104 C105 0.1(6)
C103 C104 C105 C106 -0.8(6)
C104 C105 C106 C101 -0.5(5)
C104 C105 C106 C110 178.3(4)
C102 C101 C106 C105 2.7(5)
N11 C101 C106 C105 176.2(3)
C102 C101 C106 C110 -176.1(3)
N11 C101 C106 C110 -2.6(5)
C103 C102 C107 C109 101.4(4)
C101 C102 C107 C109 -77.1(4)
C103 C102 C107 C108 -22.5(5)
C101 C102 C107 C108 159.1(3)
C105 C106 C110 C111 49.8(5)
C101 C106 C110 C111 -131.4(4)
C105 C106 C110 C112 -73.7(4)
C101 C106 C110 C112 105.1(4)
